data_2217943
loop_
_publ_author_name
'Odaba\,so\(glu, Mustafa'
'B\"uy\"ukg\"ung\"or, Orhan'

_publ_contact_author
;
    Orhan B\"uy\"ukg\"ung\"or
    Department of Physics
    Faculty of Arts & Sciences
    Ondokuz May\?is University
    TR-55139 Kurupelit Samsun
    Turkey
;
_publ_section_title
;
 3-(2-Chloroanilino)isobenzofuran-1(3<i>H</i>)-one
;
_journal_coeditor_code HK2437
_journal_issue 4
_journal_name_full 'Acta Crystallographica Section E'
_journal_page_first o754
_journal_paper_doi 10.1107/S160053680800771X
_journal_volume 64
_journal_year 2008
_chemical_formula_moiety 'C14 H10 Cl N O2'
_chemical_formula_sum 'C14 H10 Cl N O2'
_chemical_formula_weight 259.68
_chemical_name_common 3-(2-chlorophenylamino)phthalide
_chemical_name_systematic
;
3-(2-chloroanilino)isobenzofuran-1(3<i>H</i>)-one
;
_space_group_IT_number 9
_symmetry_cell_setting monoclinic
_symmetry_space_group_name_Hall 'C -2yc'
_symmetry_space_group_name_H-M 'C 1 c 1'
_atom_sites_solution_hydrogens geom
_atom_sites_solution_primary direct
_atom_sites_solution_secondary difmap
_audit_creation_method SHELXL-97
_cell_angle_alpha 90.00
_cell_angle_beta 123.823(6)
_cell_angle_gamma 90.00
_cell_formula_units_Z 4
_cell_length_a 9.2485(8)
_cell_length_b 22.7915(13)
_cell_length_c 7.1111(6)
_cell_measurement_reflns_used 7423
_cell_measurement_temperature 296
_cell_measurement_theta_max 27.96
_cell_measurement_theta_min 1.79
_cell_volume 1245.25(19)
_computing_cell_refinement 'X-AREA (Stoe & Cie, 2002)'
_computing_data_collection 'X-AREA (Stoe & Cie, 2002)'
_computing_data_reduction 'X-RED32 (Stoe & Cie, 2002)'
_computing_molecular_graphics 'ORTEP-3 for Windows (Farrugia, 1997)'
_computing_publication_material 'WinGX (Farrugia, 1999)'
_computing_structure_refinement 'SHELXL97 (Sheldrick, 2008)'
_computing_structure_solution 'SHELXS97 (Sheldrick, 2008)'
_diffrn_ambient_temperature 296
_diffrn_detector_area_resol_mean 6.67
_diffrn_measured_fraction_theta_full 1.000
_diffrn_measured_fraction_theta_max 1.000
_diffrn_measurement_device_type 'Stoe IPDS II'
_diffrn_measurement_method 'w-scan rotation method'
_diffrn_radiation_monochromator 'plane graphite'
_diffrn_radiation_type MoK\a
_diffrn_radiation_wavelength 0.71073
_diffrn_reflns_av_R_equivalents 0.0375
_diffrn_reflns_av_sigmaI/netI 0.0352
_diffrn_reflns_limit_h_max 11
_diffrn_reflns_limit_h_min -11
_diffrn_reflns_limit_k_max 28
_diffrn_reflns_limit_k_min -28
_diffrn_reflns_limit_l_max 8
_diffrn_reflns_limit_l_min -8
_diffrn_reflns_number 7423
_diffrn_reflns_theta_full 25.99
_diffrn_reflns_theta_max 25.99
_diffrn_reflns_theta_min 1.79
_diffrn_standards_decay_% <2
_diffrn_standards_number 0
_exptl_absorpt_coefficient_mu 0.299
_exptl_absorpt_correction_T_max 0.9694
_exptl_absorpt_correction_T_min 0.8803
_exptl_absorpt_correction_type integration
_exptl_absorpt_process_details '(X-RED32; Stoe & Cie, 2002)'
_exptl_crystal_colour colorless
_exptl_crystal_density_diffrn 1.385
_exptl_crystal_density_method 'not measured'
_exptl_crystal_description prism
_exptl_crystal_F_000 536
_exptl_crystal_size_max 0.510
_exptl_crystal_size_mid 0.340
_exptl_crystal_size_min 0.110
_refine_diff_density_max 0.124
_refine_diff_density_min -0.150
_refine_ls_abs_structure_details 'Flack (1983), with 1205 Friedel pairs'
_refine_ls_abs_structure_Flack 0.01(5)
_refine_ls_extinction_method none
_refine_ls_goodness_of_fit_ref 1.050
_refine_ls_hydrogen_treatment mixed
_refine_ls_matrix_type full
_refine_ls_number_parameters 168
_refine_ls_number_reflns 2433
_refine_ls_number_restraints 2
_refine_ls_restrained_S_all 1.050
_refine_ls_R_factor_all 0.0354
_refine_ls_R_factor_gt 0.0292
_refine_ls_shift/su_max_lt 0.001
_refine_ls_shift/su_mean <0.001
_refine_ls_structure_factor_coef Fsqd
_refine_ls_weighting_details 'calc w=1/[\s^2^(Fo^2^)+(0.0412P)^2^] where P=(Fo^2^+2Fc^2^)/3'
_refine_ls_weighting_scheme calc
_refine_ls_wR_factor_gt 0.0657
_refine_ls_wR_factor_ref 0.0673
_reflns_number_gt 2200
_reflns_number_total 2433
_reflns_threshold_expression I>2\s(I)
_cod_data_source_file hk2437.cif
_cod_data_source_block I
_cod_original_sg_symbol_Hall 'C -2yc '
_cod_original_sg_symbol_H-M 'C c'
_cod_database_code 2217943
_cod_database_fobs_code 2217943

loop_
_symmetry_equiv_pos_as_xyz
'x, y, z'
'x, -y, z+1/2'
'x+1/2, y+1/2, z'
'x+1/2, -y+1/2, z+1/2'

loop_
_atom_site_type_symbol
_atom_site_label
_atom_site_fract_x
_atom_site_fract_y
_atom_site_fract_z
_atom_site_U_iso_or_equiv
_atom_site_adp_type
_atom_site_calc_flag
_atom_site_refinement_flags
_atom_site_occupancy
Cl Cl1 0.32584(7) 0.29431(2) -0.03793(8) 0.06502(16) Uani d . 1
O O1 0.48884(19) 0.56863(6) 0.4723(2) 0.0568(4) Uani d . 1
O O2 0.43774(16) 0.47290(5) 0.4752(2) 0.0462(3) Uani d . 1
N N1 0.4488(2) 0.37749(6) 0.3398(3) 0.0446(3) Uani d . 1
H H1 0.462(3) 0.3829(10) 0.233(5) 0.061(6) Uiso d . 1
C C1 0.5400(2) 0.51868(7) 0.5030(3) 0.0418(4) Uani d . 1
C C2 0.7123(2) 0.49617(8) 0.5728(3) 0.0401(4) Uani d . 1
C C3 0.8602(3) 0.52646(9) 0.6291(3) 0.0507(4) Uani d . 1
H H3 0.8604 0.5672 0.6209 0.061 Uiso calc R 1
C C4 1.0076(3) 0.49429(11) 0.6977(3) 0.0616(5) Uani d . 1
H H4 1.1095 0.5134 0.7368 0.074 Uiso calc R 1
C C5 1.0055(3) 0.43377(11) 0.7092(4) 0.0622(6) Uani d . 1
H H5 1.1068 0.4129 0.7568 0.075 Uiso calc R 1
C C6 0.8566(3) 0.40333(9) 0.6516(3) 0.0545(5) Uani d . 1
H H6 0.8558 0.3626 0.6584 0.065 Uiso calc R 1
C C7 0.7097(2) 0.43588(7) 0.5838(3) 0.0404(4) Uani d . 1
C C8 0.5336(2) 0.41624(7) 0.5234(3) 0.0400(3) Uani d . 1
H H8 0.5456 0.3977 0.6558 0.048 Uiso calc R 1
C C9 0.2979(2) 0.34797(7) 0.2808(3) 0.0385(4) Uani d . 1
C C10 0.2263(3) 0.30630(8) 0.1070(3) 0.0473(4) Uani d . 1
C C11 0.0825(3) 0.27393(9) 0.0501(3) 0.0610(6) Uani d . 1
H H11 0.0388 0.2462 -0.0651 0.073 Uiso calc R 1
C C12 0.0027(3) 0.28242(11) 0.1632(4) 0.0678(6) Uani d . 1
H H12 -0.0959 0.2610 0.1235 0.081 Uiso calc R 1
C C13 0.0701(3) 0.32296(9) 0.3359(4) 0.0588(5) Uani d . 1
H H13 0.0174 0.3285 0.4141 0.071 Uiso calc R 1
C C14 0.2156(2) 0.35546(8) 0.3937(3) 0.0488(4) Uani d . 1
H H14 0.2592 0.3828 0.5101 0.059 Uiso calc R 1

loop_
_atom_site_aniso_label
_atom_site_aniso_U_11
_atom_site_aniso_U_22
_atom_site_aniso_U_33
_atom_site_aniso_U_12
_atom_site_aniso_U_13
_atom_site_aniso_U_23
Cl1 0.0858(4) 0.0647(3) 0.0552(2) -0.0121(3) 0.0459(3) -0.0150(2)
O1 0.0704(10) 0.0411(7) 0.0633(8) 0.0097(6) 0.0399(8) 0.0004(6)
O2 0.0393(6) 0.0438(7) 0.0576(7) 0.0011(5) 0.0282(6) -0.0031(5)
N1 0.0508(9) 0.0446(8) 0.0439(8) -0.0085(7) 0.0297(7) -0.0057(6)
C1 0.0468(10) 0.0416(9) 0.0371(8) 0.0008(8) 0.0234(7) -0.0028(7)
C2 0.0406(9) 0.0446(9) 0.0332(8) -0.0032(7) 0.0192(7) -0.0032(6)
C3 0.0494(11) 0.0577(11) 0.0431(8) -0.0141(9) 0.0245(8) -0.0071(8)
C4 0.0403(11) 0.0914(16) 0.0487(11) -0.0170(10) 0.0221(9) -0.0092(10)
C5 0.0379(10) 0.0905(17) 0.0527(11) 0.0122(10) 0.0218(9) 0.0000(10)
C6 0.0496(11) 0.0555(11) 0.0552(10) 0.0111(9) 0.0271(9) 0.0032(9)
C7 0.0379(9) 0.0445(9) 0.0363(8) 0.0015(7) 0.0192(7) -0.0013(7)
C8 0.0408(9) 0.0381(8) 0.0404(8) 0.0015(7) 0.0220(7) 0.0001(7)
C9 0.0399(9) 0.0313(8) 0.0405(8) 0.0008(7) 0.0201(7) 0.0033(6)
C10 0.0552(11) 0.0431(9) 0.0378(8) -0.0032(8) 0.0223(8) -0.0001(7)
C11 0.0629(14) 0.0537(11) 0.0523(11) -0.0203(10) 0.0233(10) -0.0118(9)
C12 0.0591(13) 0.0671(14) 0.0748(14) -0.0228(10) 0.0358(12) -0.0053(10)
C13 0.0551(12) 0.0593(13) 0.0726(13) -0.0092(10) 0.0422(11) -0.0001(10)
C14 0.0535(11) 0.0456(10) 0.0522(10) -0.0025(8) 0.0324(9) -0.0022(7)

loop_
_atom_type_symbol
_atom_type_description
_atom_type_scat_dispersion_real
_atom_type_scat_dispersion_imag
_atom_type_scat_source
C C 0.0033 0.0016 'International Tables Vol C Tables 4.2.6.8 and 6.1.1.4'
H H 0.0000 0.0000 'International Tables Vol C Tables 4.2.6.8 and 6.1.1.4'
N N 0.0061 0.0033 'International Tables Vol C Tables 4.2.6.8 and 6.1.1.4'
O O 0.0106 0.0060 'International Tables Vol C Tables 4.2.6.8 and 6.1.1.4'
Cl Cl 0.1484 0.1585 'International Tables Vol C Tables 4.2.6.8 and 6.1.1.4'

loop_
_geom_angle_atom_site_label_1
_geom_angle_atom_site_label_2
_geom_angle_atom_site_label_3
_geom_angle
C1 O2 C8 110.92(13)
C8 N1 H1 117.4(16)
C9 N1 C8 122.34(16)
C9 N1 H1 115.2(17)
O1 C1 O2 122.15(17)
O1 C1 C2 129.22(17)
O2 C1 C2 108.63(14)
C7 C2 C3 121.94(17)
C7 C2 C1 108.50(15)
C3 C2 C1 129.53(17)
C4 C3 C2 117.61(19)
C4 C3 H3 121.2
C2 C3 H3 121.2
C3 C4 C5 120.61(19)
C3 C4 H4 119.7
C5 C4 H4 119.7
C4 C5 C6 121.76(19)
C4 C5 H5 119.1
C6 C5 H5 119.1
C7 C6 C5 117.26(19)
C7 C6 H6 121.4
C5 C6 H6 121.4
C2 C7 C6 120.82(17)
C2 C7 C8 109.32(14)
C6 C7 C8 129.80(16)
N1 C8 O2 112.25(14)
N1 C8 C7 114.17(15)
O2 C8 C7 102.62(13)
N1 C8 H8 109.2
O2 C8 H8 109.2
C7 C8 H8 109.2
N1 C9 C14 123.22(15)
N1 C9 C10 119.92(15)
C14 C9 C10 116.80(16)
C11 C10 C9 122.08(18)
C11 C10 Cl1 119.09(14)
C9 C10 Cl1 118.82(14)
C10 C11 C12 120.02(19)
C10 C11 H11 120.0
C12 C11 H11 120.0
C11 C12 C13 119.48(19)
C11 C12 H12 120.3
C13 C12 H12 120.3
C12 C13 C14 120.4(2)
C12 C13 H13 119.8
C14 C13 H13 119.8
C13 C14 C9 121.18(17)
C13 C14 H14 119.4
C9 C14 H14 119.4

loop_
_geom_bond_atom_site_label_1
_geom_bond_atom_site_label_2
_geom_bond_distance
N1 H1 0.84(3)
C1 O1 1.205(2)
C1 O2 1.347(2)
C1 C2 1.472(3)
C2 C7 1.377(2)
C2 C3 1.378(3)
C3 C4 1.376(3)
C3 H3 0.9300
C4 C5 1.383(4)
C4 H4 0.9300
C5 C6 1.385(3)
C5 H5 0.9300
C6 C7 1.378(3)
C6 H6 0.9300
C7 C8 1.503(3)
C8 N1 1.400(2)
C8 O2 1.494(2)
C8 H8 0.9800
C9 N1 1.387(2)
C9 C14 1.391(2)
C9 C10 1.399(2)
C10 C11 1.370(3)
C10 Cl1 1.744(2)
C11 C12 1.375(3)
C11 H11 0.9300
C12 C13 1.377(3)
C12 H12 0.9300
C13 C14 1.383(3)
C13 H13 0.9300
C14 H14 0.9300

loop_
_geom_hbond_atom_site_label_D
_geom_hbond_atom_site_label_H
_geom_hbond_atom_site_label_A
_geom_hbond_site_symmetry_A
_geom_hbond_distance_DH
_geom_hbond_distance_HA
_geom_hbond_distance_DA
_geom_hbond_angle_DHA
N1 H1 O1 2_564 0.84(3) 2.29(3) 3.091(2) 159(2)
C4 H4 O2 2_665 0.93 2.54 3.397(2) 153.2

loop_
_geom_torsion_atom_site_label_1
_geom_torsion_atom_site_label_2
_geom_torsion_atom_site_label_3
_geom_torsion_atom_site_label_4
_geom_torsion
O1 C1 O2 C8 179.77(16)
C2 C1 O2 C8 -0.24(16)
O1 C1 C2 C7 -179.43(17)
O2 C1 C2 C7 0.59(17)
O1 C1 C2 C3 2.8(3)
O2 C1 C2 C3 -177.14(15)
C7 C2 C3 C4 0.0(3)
C1 C2 C3 C4 177.43(17)
C2 C3 C4 C5 0.0(3)
C3 C4 C5 C6 0.3(3)
C4 C5 C6 C7 -0.5(3)
C3 C2 C7 C6 -0.2(3)
C1 C2 C7 C6 -178.15(15)
C3 C2 C7 C8 177.25(14)
C1 C2 C7 C8 -0.68(18)
C5 C6 C7 C2 0.5(3)
C5 C6 C7 C8 -176.40(17)
C2 C7 C8 N1 122.25(16)
C6 C7 C8 N1 -60.6(2)
C2 C7 C8 O2 0.52(17)
C6 C7 C8 O2 177.69(17)
N1 C8 O2 C1 -123.18(15)
C7 C8 O2 C1 -0.16(16)
O2 C8 N1 C9 -73.5(2)
C7 C8 N1 C9 170.20(15)
C14 C9 N1 C8 1.9(3)
C10 C9 N1 C8 -174.97(15)
N1 C9 C10 C11 176.68(18)
C14 C9 C10 C11 -0.3(2)
N1 C9 C10 Cl1 -2.1(2)
C14 C9 C10 Cl1 -179.13(13)
C9 C10 C11 C12 0.8(3)
Cl1 C10 C11 C12 179.56(18)
C10 C11 C12 C13 -1.0(4)
C11 C12 C13 C14 0.8(4)
C12 C13 C14 C9 -0.3(3)
N1 C9 C14 C13 -176.81(18)
C10 C9 C14 C13 0.1(3)

loop_
_cod_related_entry_id
_cod_related_entry_database
_cod_related_entry_code
1 ChemSpider 2404871
